data_7018548
loop_
_publ_author_name
'Talarico, Anna Maria'
'Szerb, Elisabeta Ildyko'
'Mastropietro, Teresa F.'
'Aiello, Iolinda'
'Crispini, Alessandra'
'Ghedini, Mauro'

_publ_section_title
;
 Tuning solid state luminescent properties in a hydrogen bonding-directed
 supramolecular assembly of bis-cyclometalated iridium(iii)
 ethylenediamine complexes.
;
_journal_issue 16
_journal_name_full 'Dalton transactions (Cambridge, England : 2003)'
_journal_page_first 4919
_journal_page_last 4926
_journal_paper_doi 10.1039/c2dt12108e
_journal_volume 41
_journal_year 2012
_chemical_formula_moiety '(C24 H24 Ir N4), (F6 P), 2/3 (C3 H6 O) '
_chemical_formula_sum 'C26 H28 F6 Ir N4 O0.67 P'
_chemical_formula_weight 744.36
_chemical_name_systematic
;
?
;
_space_group_IT_number 165
_symmetry_cell_setting trigonal
_symmetry_space_group_name_Hall '-P 3 2"c'
_symmetry_space_group_name_H-M 'P -3 c 1'
_atom_sites_solution_hydrogens geom
_atom_sites_solution_primary direct
_atom_sites_solution_secondary difmap
_audit_creation_method SHELXL-97
_cell_angle_alpha 90.00
_cell_angle_beta 90.00
_cell_angle_gamma 120.00
_cell_formula_units_Z 6
_cell_length_a 21.494(5)
_cell_length_b 21.494(5)
_cell_length_c 10.380(5)
_cell_measurement_reflns_used 3655
_cell_measurement_temperature 298(2)
_cell_measurement_theta_max 24.19
_cell_measurement_theta_min 2.73
_cell_volume 4153(2)
_computing_cell_refinement 'Bruker-Nonius X8 APEX'
_computing_data_collection 'Bruker-Nonius X8 APEX'
_computing_data_reduction 'Bruker SAINT'
_computing_molecular_graphics 'Bruker SHELXTL'
_computing_publication_material 'Bruker SHELXTL'
_computing_structure_refinement 'Bruker SHELXTL'
_computing_structure_solution 'Bruker SHELXTL'
_diffrn_ambient_temperature 298(2)
_diffrn_measured_fraction_theta_full 0.999
_diffrn_measured_fraction_theta_max 0.999
_diffrn_measurement_device_type 'CCD area detector'
_diffrn_measurement_method 'phi and omega scans'
_diffrn_radiation_monochromator graphite
_diffrn_radiation_source 'fine-focus sealed tube'
_diffrn_radiation_type MoK\a
_diffrn_radiation_wavelength 0.71073
_diffrn_reflns_av_R_equivalents 0.0576
_diffrn_reflns_av_sigmaI/netI 0.0448
_diffrn_reflns_limit_h_max 27
_diffrn_reflns_limit_h_min -24
_diffrn_reflns_limit_k_max 27
_diffrn_reflns_limit_k_min -25
_diffrn_reflns_limit_l_max 7
_diffrn_reflns_limit_l_min -13
_diffrn_reflns_number 17861
_diffrn_reflns_theta_full 28.82
_diffrn_reflns_theta_max 26.82
_diffrn_reflns_theta_min 1.89
_exptl_absorpt_coefficient_mu 4.946
_exptl_absorpt_correction_T_max 0.9522
_exptl_absorpt_correction_T_min 0.7557
_exptl_absorpt_correction_type multi-scan
_exptl_absorpt_process_details sadabs
_exptl_crystal_colour yellow
_exptl_crystal_density_diffrn 1.786
_exptl_crystal_density_method 'not measured'
_exptl_crystal_description needle
_exptl_crystal_F_000 2180
_exptl_crystal_size_max 0.06
_exptl_crystal_size_mid 0.01
_exptl_crystal_size_min 0.01
_refine_diff_density_max 1.382
_refine_diff_density_min -0.720
_refine_diff_density_rms 0.113
_refine_ls_extinction_method none
_refine_ls_goodness_of_fit_ref 1.014
_refine_ls_hydrogen_treatment constr
_refine_ls_matrix_type full
_refine_ls_number_parameters 196
_refine_ls_number_reflns 2971
_refine_ls_number_restraints 2
_refine_ls_restrained_S_all 1.013
_refine_ls_R_factor_all 0.0514
_refine_ls_R_factor_gt 0.0321
_refine_ls_shift/su_max 0.001
_refine_ls_shift/su_mean 0.000
_refine_ls_structure_factor_coef Fsqd
_refine_ls_weighting_details 'calc w=1/[\s^2^(Fo^2^)+(0.0283P)^2^+0.9592P] where P=(Fo^2^+2Fc^2^)/3'
_refine_ls_weighting_scheme calc
_refine_ls_wR_factor_gt 0.0594
_refine_ls_wR_factor_ref 0.0662
_reflns_number_gt 2286
_reflns_number_total 2971
_reflns_threshold_expression >2sigma(I)
_cod_data_source_file c2dt12108e.txt
_cod_data_source_block (2b)
_cod_depositor_comments
;
The following automatic conversions were performed:

'_symmetry_cell_setting' value 'Trigonal' changed to 'trigonal'
according to /home/saulius/struct/CIF-dictionaries/cif_core.dic
dictionary named 'cif_core.dic' version 2.4.1 from 2010-06-29.

Automatic conversion script
Id: cif_fix_values 1715 2011-07-08 13:25:40Z adriana 
;
_cod_original_sg_symbol_H-M P-3c1
_cod_database_code 7018548

loop_
_symmetry_equiv_pos_as_xyz
'x, y, z'
'-y, x-y, z'
'-x+y, -x, z'
'y, x, -z+1/2'
'x-y, -y, -z+1/2'
'-x, -x+y, -z+1/2'
'-x, -y, -z'
'y, -x+y, -z'
'x-y, x, -z'
'-y, -x, z-1/2'
'-x+y, y, z-1/2'
'x, x-y, z-1/2'

loop_
_atom_site_label
_atom_site_type_symbol
_atom_site_fract_x
_atom_site_fract_y
_atom_site_fract_z
_atom_site_U_iso_or_equiv
_atom_site_adp_type
_atom_site_occupancy
_atom_site_symmetry_multiplicity
_atom_site_calc_flag
_atom_site_refinement_flags
Ir Ir 0.313153(12) 1.0000 0.2500 0.03306(10) Uani 1 2 d S
N1 N 0.25572(19) 1.0440(2) 0.1404(3) 0.0448(10) Uani 1 1 d .
H1A H 0.2751 1.0912 0.1572 0.054 Uiso 1 1 calc R
H1B H 0.2598 1.0386 0.0554 0.054 Uiso 1 1 calc R
N3 N 0.35878(19) 1.0781(2) 0.3895(3) 0.0382(9) Uani 1 1 d .
C1 C 0.3569(2) 0.9558(2) 0.3615(4) 0.0365(10) Uani 1 1 d .
C2 C 0.3581(2) 0.8919(2) 0.3427(4) 0.0413(11) Uani 1 1 d .
H2 H 0.3387 0.8658 0.2674 0.050 Uiso 1 1 calc R
C3 C 0.3871(3) 0.8666(3) 0.4326(5) 0.0535(13) Uani 1 1 d .
H3 H 0.3871 0.8239 0.4173 0.064 Uiso 1 1 calc R
C4 C 0.4163(3) 0.9042(3) 0.5458(5) 0.0617(15) Uani 1 1 d .
H4 H 0.4343 0.8862 0.6079 0.074 Uiso 1 1 calc R
C5 C 0.4183(3) 0.9680(3) 0.5649(4) 0.0525(13) Uani 1 1 d .
H5 H 0.4395 0.9943 0.6393 0.063 Uiso 1 1 calc R
C6 C 0.3893(2) 0.9943(2) 0.4752(4) 0.0399(11) Uani 1 1 d .
C7 C 0.3922(2) 1.0633(3) 0.4861(4) 0.0410(11) Uani 1 1 d .
C8 C 0.4289(3) 1.1151(3) 0.5806(4) 0.0547(14) Uani 1 1 d .
H8 H 0.4519 1.1054 0.6471 0.066 Uiso 1 1 calc R
C9 C 0.4316(3) 1.1804(3) 0.5763(5) 0.0604(15) Uani 1 1 d .
H9 H 0.4560 1.2147 0.6397 0.072 Uiso 1 1 calc R
C10 C 0.3981(3) 1.1944(3) 0.4780(5) 0.0535(13) Uani 1 1 d .
H10 H 0.3997 1.2384 0.4727 0.064 Uiso 1 1 calc R
C11 C 0.3621(3) 1.1423(3) 0.3874(4) 0.0464(12) Uani 1 1 d .
H11 H 0.3387 1.1516 0.3212 0.056 Uiso 1 1 calc R
C12 C 0.1789(2) 1.0053(3) 0.1782(4) 0.0533(13) Uani 1 1 d .
H12A H 0.1541 0.9591 0.1351 0.064 Uiso 1 1 calc R
H12B H 0.1565 1.0330 0.1527 0.064 Uiso 1 1 calc R
C20 C 0.3333 0.6667 0.209(2) 0.154(6) Uiso 1 3 d SD
C21A C 0.2871(13) 0.6977(13) 0.157(2) 0.095(7) Uiso 0.33 1 d PD
C21B C 0.3251(18) 0.7236(15) 0.131(3) 0.146(13) Uiso 0.33 1 d PD
P1 P 0.77859(9) 0.0000 0.2500 0.0481(5) Uani 1 2 d S
F3 F 0.81090(19) 0.06499(18) 0.1505(3) 0.0845(10) Uani 1 1 d .
F2A F 0.757(3) 0.0409(16) 0.341(2) 0.126(10) Uani 0.49(8) 1 d P
F2B F 0.7367(14) 0.0340(13) 0.322(2) 0.104(6) Uani 0.51(8) 1 d P
F1A F 0.8488(12) 0.025(3) 0.314(4) 0.123(10) Uani 0.49(8) 1 d P
F1B F 0.8462(14) 0.0486(17) 0.3428(19) 0.114(8) Uani 0.51(8) 1 d P
O1 O 0.3333 0.6667 0.317(2) 0.304(10) Uiso 1 3 d S

loop_
_atom_site_aniso_label
_atom_site_aniso_U_11
_atom_site_aniso_U_22
_atom_site_aniso_U_33
_atom_site_aniso_U_23
_atom_site_aniso_U_13
_atom_site_aniso_U_12
Ir 0.03365(14) 0.03484(17) 0.03109(12) -0.00187(10) -0.00094(5) 0.01742(8)
N1 0.045(3) 0.048(3) 0.047(2) -0.0030(18) -0.0062(18) 0.027(2)
N3 0.034(2) 0.040(2) 0.0360(18) -0.0030(16) 0.0035(16) 0.0155(19)
C1 0.030(3) 0.039(3) 0.037(2) 0.0027(19) 0.0060(19) 0.015(2)
C2 0.037(3) 0.044(3) 0.043(2) 0.005(2) 0.003(2) 0.020(2)
C3 0.056(4) 0.053(3) 0.063(3) 0.010(3) 0.006(3) 0.036(3)
C4 0.062(4) 0.074(4) 0.057(3) 0.019(3) -0.005(3) 0.040(3)
C5 0.056(3) 0.060(4) 0.043(3) 0.000(2) -0.010(2) 0.029(3)
C6 0.036(3) 0.048(3) 0.034(2) 0.001(2) 0.0000(19) 0.020(2)
C7 0.037(3) 0.048(3) 0.033(2) -0.003(2) 0.0019(19) 0.018(3)
C8 0.055(4) 0.064(4) 0.043(3) -0.008(2) -0.011(2) 0.028(3)
C9 0.060(4) 0.058(4) 0.056(3) -0.020(3) -0.008(3) 0.024(3)
C10 0.056(3) 0.043(3) 0.060(3) -0.013(2) 0.001(3) 0.023(3)
C11 0.047(3) 0.044(3) 0.051(3) -0.010(2) -0.004(2) 0.025(3)
C12 0.039(3) 0.057(3) 0.067(3) 0.001(3) -0.009(2) 0.026(3)
P1 0.0557(10) 0.0397(11) 0.0436(9) 0.0004(8) 0.0002(4) 0.0198(6)
F3 0.086(3) 0.072(2) 0.087(2) 0.0372(19) 0.0220(19) 0.033(2)
F2A 0.23(3) 0.113(12) 0.067(8) -0.023(9) 0.021(13) 0.111(16)
F2B 0.107(12) 0.100(11) 0.140(16) 0.045(11) 0.070(10) 0.077(8)
F1A 0.064(8) 0.10(2) 0.158(19) 0.023(14) -0.062(10) 0.007(8)
F1B 0.093(10) 0.089(13) 0.070(9) -0.005(7) -0.022(7) -0.023(8)

loop_
_atom_type_symbol
_atom_type_description
_atom_type_scat_dispersion_real
_atom_type_scat_dispersion_imag
_atom_type_scat_source
C C 0.0033 0.0016 'International Tables Vol C Tables 4.2.6.8 and 6.1.1.4'
H H 0.0000 0.0000 'International Tables Vol C Tables 4.2.6.8 and 6.1.1.4'
N N 0.0061 0.0033 'International Tables Vol C Tables 4.2.6.8 and 6.1.1.4'
F F 0.0171 0.0103 'International Tables Vol C Tables 4.2.6.8 and 6.1.1.4'
P P 0.1023 0.0942 'International Tables Vol C Tables 4.2.6.8 and 6.1.1.4'
Ir Ir -1.4442 7.9887 'International Tables Vol C Tables 4.2.6.8 and 6.1.1.4'
O O 0.0106 0.0060 'International Tables Vol C Tables 4.2.6.8 and 6.1.1.4'

loop_
_geom_angle_atom_site_label_1
_geom_angle_atom_site_label_2
_geom_angle_atom_site_label_3
_geom_angle
_geom_angle_site_symmetry_1
_geom_angle_site_symmetry_3
C1 Ir C1 90.2(2) 5_675 .
C1 Ir N3 80.51(16) 5_675 5_675
C1 Ir N3 93.90(16) . 5_675
C1 Ir N3 93.90(16) 5_675 .
C1 Ir N3 80.51(16) . .
N3 Ir N3 172.1(2) 5_675 .
C1 Ir N1 95.51(15) 5_675 .
C1 Ir N1 174.27(15) . .
N3 Ir N1 87.29(14) 5_675 .
N3 Ir N1 98.82(14) . .
C1 Ir N1 174.27(15) 5_675 5_675
C1 Ir N1 95.51(15) . 5_675
N3 Ir N1 98.82(15) 5_675 5_675
N3 Ir N1 87.29(14) . 5_675
N1 Ir N1 78.76(19) . 5_675
C12 N1 Ir 109.2(3) . .
C12 N1 H1A 109.8 . .
Ir N1 H1A 109.8 . .
C12 N1 H1B 109.8 . .
Ir N1 H1B 109.8 . .
H1A N1 H1B 108.3 . .
C11 N3 C7 119.2(4) . .
C11 N3 Ir 125.8(3) . .
C7 N3 Ir 114.8(3) . .
C2 C1 C6 116.5(4) . .
C2 C1 Ir 128.8(3) . .
C6 C1 Ir 114.6(3) . .
C3 C2 C1 121.8(4) . .
C3 C2 H2 119.1 . .
C1 C2 H2 119.1 . .
C2 C3 C4 120.4(5) . .
C2 C3 H3 119.8 . .
C4 C3 H3 119.8 . .
C5 C4 C3 119.2(5) . .
C5 C4 H4 120.4 . .
C3 C4 H4 120.4 . .
C4 C5 C6 121.1(5) . .
C4 C5 H5 119.5 . .
C6 C5 H5 119.5 . .
C5 C6 C1 120.9(4) . .
C5 C6 C7 124.2(4) . .
C1 C6 C7 114.8(4) . .
N3 C7 C8 119.1(4) . .
N3 C7 C6 114.9(4) . .
C8 C7 C6 125.9(4) . .
C9 C8 C7 120.6(5) . .
C9 C8 H8 119.7 . .
C7 C8 H8 119.7 . .
C10 C9 C8 119.4(5) . .
C10 C9 H9 120.3 . .
C8 C9 H9 120.3 . .
C9 C10 C11 118.5(5) . .
C9 C10 H10 120.8 . .
C11 C10 H10 120.8 . .
N3 C11 C10 123.2(5) . .
N3 C11 H11 118.4 . .
C10 C11 H11 118.4 . .
N1 C12 C12 109.0(3) . 5_675
N1 C12 H12A 109.9 . .
C12 C12 H12A 109.9 5_675 .
N1 C12 H12B 109.9 . .
C12 C12 H12B 109.9 5_675 .
H12A C12 H12B 108.3 . .
O1 C20 C21A 110.3(12) . .
O1 C20 C21A 110.3(12) . 3_565
C21A C20 C21A 108.6(13) . 3_565
O1 C20 C21A 110.3(12) . 2_665
C21A C20 C21A 108.6(13) . 2_665
C21A C20 C21A 108.6(13) 3_565 2_665
O1 C20 C21B 121.5(15) . .
C21A C20 C21B 29.0(13) . .
C21A C20 C21B 79.7(15) 3_565 .
C21A C20 C21B 121(2) 2_665 .
O1 C20 C21B 121.5(15) . 2_665
C21A C20 C21B 79.7(15) . 2_665
C21A C20 C21B 121(2) 3_565 2_665
C21A C20 C21B 29.0(13) 2_665 2_665
C21B C20 C21B 95(2) . 2_665
O1 C20 C21B 121.5(15) . 3_565
C21A C20 C21B 121(2) . 3_565
C21A C20 C21B 29.0(13) 3_565 3_565
C21A C20 C21B 79.7(15) 2_665 3_565
C21B C20 C21B 95(2) . 3_565
C21B C20 C21B 95(2) 2_665 3_565
C21B C21A C20 76.0(12) . .
C21B C21A C21B 103(3) . 2_665
C20 C21A C21B 50.3(8) . 2_665
C21A C21B C20 75.0(12) . .
C21A C21B C21A 125.0(14) . 3_565
C20 C21B C21A 50.0(8) . 3_565
F1A P1 F1A 67(5) . 5
F1A P1 F2A 160(5) . 5
F1A P1 F2A 93.1(15) 5 5
F1A P1 F2A 93.1(15) . .
F1A P1 F2A 160(5) 5 .
F2A P1 F2A 107(4) 5 .
F1A P1 F3 92.8(10) . .
F1A P1 F3 87.4(10) 5 .
F2A P1 F3 88.7(11) 5 .
F2A P1 F3 91.1(11) . .
F1A P1 F3 87.4(10) . 5
F1A P1 F3 92.8(10) 5 5
F2A P1 F3 91.1(11) 5 5
F2A P1 F3 88.7(11) . 5
F3 P1 F3 179.7(3) . 5
F1A P1 F2B 175(3) . 5
F1A P1 F2B 109(2) 5 5
F2A P1 F2B 16(2) 5 5
F2A P1 F2B 91(3) . 5
F3 P1 F2B 89.6(8) . 5
F3 P1 F2B 90.1(9) 5 5
F1A P1 F2B 109(2) . .
F1A P1 F2B 175(3) 5 .
F2A P1 F2B 91(3) 5 .
F2A P1 F2B 16(2) . .
F3 P1 F2B 90.1(8) . .
F3 P1 F2B 89.6(8) 5 .
F2B P1 F2B 76(2) 5 .
F1A P1 F1B 88(4) . 5
F1A P1 F1B 22(2) 5 5
F2A P1 F1B 71.8(16) 5 5
F2A P1 F1B 176(2) . 5
F3 P1 F1B 92.3(10) . 5
F3 P1 F1B 87.9(10) 5 5
F2B P1 F1B 87.4(12) 5 5
F2B P1 F1B 163(2) . 5
F1A P1 F1B 22(2) . .
F1A P1 F1B 88(4) 5 .
F2A P1 F1B 176(2) 5 .
F2A P1 F1B 71.8(16) . .
F3 P1 F1B 87.9(10) . .
F3 P1 F1B 92.3(10) 5 .
F2B P1 F1B 163(2) 5 .
F2B P1 F1B 87.4(12) . .
F1B P1 F1B 110(3) 5 .
F1B F1A P1 92(4) . .
F1B F1A F1A 145(5) . 5
P1 F1A F1A 57(3) . 5
F1A F1B P1 66(3) . .

loop_
_geom_bond_atom_site_label_1
_geom_bond_atom_site_label_2
_geom_bond_distance
_geom_bond_site_symmetry_2
Ir C1 2.004(5) 5_675
Ir C1 2.004(5) .
Ir N3 2.057(3) 5_675
Ir N3 2.057(3) .
Ir N1 2.209(4) .
Ir N1 2.209(4) 5_675
N1 C12 1.483(5) .
N1 H1A 0.9000 .
N1 H1B 0.9000 .
N3 C11 1.345(6) .
N3 C7 1.361(5) .
C1 C2 1.401(6) .
C1 C6 1.409(5) .
C2 C3 1.377(6) .
C2 H2 0.9300 .
C3 C4 1.386(7) .
C3 H3 0.9300 .
C4 C5 1.364(7) .
C4 H4 0.9300 .
C5 C6 1.389(6) .
C5 H5 0.9300 .
C6 C7 1.458(6) .
C7 C8 1.394(6) .
C8 C9 1.378(7) .
C8 H8 0.9300 .
C9 C10 1.367(7) .
C9 H9 0.9300 .
C10 C11 1.368(6) .
C10 H10 0.9300 .
C11 H11 0.9300 .
C12 C12 1.504(9) 5_675
C12 H12A 0.9700 .
C12 H12B 0.9700 .
C20 O1 1.12(3) .
C20 C21A 1.542(15) .
C20 C21A 1.542(16) 3_565
C20 C21A 1.542(15) 2_665
C20 C21B 1.549(16) .
C20 C21B 1.549(17) 2_665
C20 C21B 1.549(17) 3_565
C21A C21B 0.77(4) .
C21A C21B 1.98(3) 2_665
C21B C21A 1.98(3) 3_565
P1 F1A 1.48(2) .
P1 F1A 1.48(2) 5
P1 F2A 1.51(2) 5
P1 F2A 1.51(2) .
P1 F3 1.590(3) .
P1 F3 1.590(3) 5
P1 F2B 1.60(2) 5
P1 F2B 1.60(2) .
P1 F1B 1.617(19) 5
P1 F1B 1.617(19) .
F1A F1B 0.61(6) .
F1A F1A 1.63(12) 5
